data_7152775
loop_
_publ_author_name
'Jadhav, Sandip V.'
'Bandyopadhyay, Anupam'
'Gopi, Hosahudya N.'

_publ_section_title
;
 Protein secondary structure mimetics: crystal conformations of
 \a/\g4-hybrid peptide12-helices with proteinogenic side chains and their
 analogy with \a- and \b-peptide helices.
;
_journal_issue 3
_journal_name_full 'Organic &amp; biomolecular chemistry'
_journal_page_first 509
_journal_page_last 514
_journal_paper_doi 10.1039/c2ob26805a
_journal_volume 11
_journal_year 2013
_chemical_absolute_configuration ad
_chemical_compound_source synthesis
_chemical_formula_moiety 'C51 H72 N8 O8'
_chemical_formula_sum 'C51 H72 N8 O8'
_chemical_formula_weight 925.17
_chemical_name_common 'alpha-gamma peptide'
_chemical_name_systematic 'alpha-gamma peptide'
_space_group_IT_number 4
_symmetry_cell_setting monoclinic
_symmetry_space_group_name_Hall 'P 2yb'
_symmetry_space_group_name_H-M 'P 1 21 1'
_atom_sites_solution_hydrogens geom
_atom_sites_solution_primary direct
_atom_sites_solution_secondary difmap
_audit_creation_method SHELXL-97
_cell_angle_alpha 90.00
_cell_angle_beta 107.22(3)
_cell_angle_gamma 90.00
_cell_formula_units_Z 2
_cell_length_a 12.866(15)
_cell_length_b 17.403(19)
_cell_length_c 13.962(16)
_cell_measurement_reflns_used 3407
_cell_measurement_temperature 100(2)
_cell_measurement_theta_max 28.25
_cell_measurement_theta_min 1.53
_cell_volume 2986(6)
_computing_cell_refinement 'Bruker SMART'
_computing_data_collection 'Bruker SMART'
_computing_data_reduction 'Bruker SAINT'
_computing_molecular_graphics 'Bruker SHELXTL'
_computing_publication_material 'Bruker SHELXTL'
_computing_structure_refinement 'SHELXL-97 (Sheldrick, 1997)'
_computing_structure_solution 'SHELXS-97 (Sheldrick, 1990)'
_diffrn_ambient_pressure 101.325
_diffrn_ambient_temperature 100(2)
_diffrn_measured_fraction_theta_full 0.986
_diffrn_measured_fraction_theta_max 0.986
_diffrn_radiation_monochromator graphite
_diffrn_radiation_source 'fine-focus sealed tube'
_diffrn_radiation_type MoK\a
_diffrn_radiation_wavelength 0.71073
_diffrn_reflns_av_R_equivalents 0.1294
_diffrn_reflns_av_sigmaI/netI 0.3145
_diffrn_reflns_limit_h_max 11
_diffrn_reflns_limit_h_min -17
_diffrn_reflns_limit_k_max 23
_diffrn_reflns_limit_k_min -20
_diffrn_reflns_limit_l_max 16
_diffrn_reflns_limit_l_min -18
_diffrn_reflns_number 26870
_diffrn_reflns_theta_full 28.25
_diffrn_reflns_theta_max 28.25
_diffrn_reflns_theta_min 1.53
_exptl_absorpt_coefficient_mu 0.070
_exptl_absorpt_correction_T_max 0.992
_exptl_absorpt_correction_T_min 0.983
_exptl_absorpt_correction_type multi-scan
_exptl_absorpt_process_details SADABS
_exptl_crystal_colour Colorless
_exptl_crystal_density_diffrn 1.029
_exptl_crystal_density_method 'not measured'
_exptl_crystal_description Plate
_exptl_crystal_F_000 996
_exptl_crystal_recrystallization_method MeOH/Water
_exptl_crystal_size_max 0.40
_exptl_crystal_size_mid 0.20
_exptl_crystal_size_min 0.12
_platon_squeeze_details
;
The volume occupied by solvent is 20.2 percent of the unit cell.
;
_refine_diff_density_max 0.213
_refine_diff_density_min -0.239
_refine_diff_density_rms 0.060
_refine_ls_abs_structure_details 'Flack H D (1983), Acta Cryst. A39, 876-881'
_refine_ls_abs_structure_Flack 1(2)
_refine_ls_extinction_method none
_refine_ls_goodness_of_fit_ref 0.733
_refine_ls_hydrogen_treatment constr
_refine_ls_matrix_type full
_refine_ls_number_parameters 596
_refine_ls_number_reflns 13302
_refine_ls_number_restraints 1
_refine_ls_restrained_S_all 0.733
_refine_ls_R_factor_all 0.2345
_refine_ls_R_factor_gt 0.0813
_refine_ls_shift/su_max 0.005
_refine_ls_shift/su_mean 0.001
_refine_ls_structure_factor_coef Fsqd
_refine_ls_weighting_details 'calc w=1/[\s^2^(Fo^2^)+(0.0711P)^2^+0.0000P] where P=(Fo^2^+2Fc^2^)/3'
_refine_ls_weighting_scheme calc
_refine_ls_wR_factor_gt 0.1855
_refine_ls_wR_factor_ref 0.2369
_reflns_number_gt 3407
_reflns_number_total 13302
_reflns_threshold_expression >2sigma(I)
_cod_data_source_file c2ob26805a.txt
_cod_data_source_block Peptide_P1
_cod_depositor_comments
;
The following automatic conversions were performed:

'_symmetry_cell_setting' value 'Monoclinic' changed to 'monoclinic'
according to /home/saulius/struct/CIF-dictionaries/cif_core.dic
dictionary named 'cif_core.dic' version 2.4.2 from 2011-04-26.

Automatic conversion script
Id: cif_fix_values 1891 2012-01-12 08:04:46Z andrius 
;
_cod_original_sg_symbol_H-M 'P 21'
_cod_database_code 7152775

loop_
_symmetry_equiv_pos_as_xyz
'x, y, z'
'-x, y+1/2, -z'

loop_
_atom_site_label
_atom_site_type_symbol
_atom_site_fract_x
_atom_site_fract_y
_atom_site_fract_z
_atom_site_U_iso_or_equiv
_atom_site_adp_type
_atom_site_occupancy
_atom_site_symmetry_multiplicity
_atom_site_calc_flag
_atom_site_refinement_flags
C1 C 1.3311(5) 0.2670(6) 0.7022(5) 0.104(3) Uani 1 1 d .
H1A H 1.3776 0.2606 0.6602 0.156 Uiso 1 1 calc R
H1B H 1.3611 0.2397 0.7640 0.156 Uiso 1 1 calc R
H1C H 1.3255 0.3206 0.7161 0.156 Uiso 1 1 calc R
C2 C 1.2180(6) 0.2352(5) 0.6485(6) 0.079(2) Uani 1 1 d .
C3 C 1.0720(5) 0.1509(4) 0.6615(5) 0.0590(18) Uani 1 1 d .
C4 C 1.0445(6) 0.1094(4) 0.7473(5) 0.083(2) Uani 1 1 d .
H4A H 1.1047 0.0778 0.7826 0.124 Uiso 1 1 calc R
H4B H 0.9813 0.0779 0.7206 0.124 Uiso 1 1 calc R
H4C H 1.0300 0.1466 0.7925 0.124 Uiso 1 1 calc R
C5 C 1.0851(6) 0.0935(5) 0.5843(6) 0.096(3) Uani 1 1 d .
H5A H 1.0962 0.1205 0.5282 0.144 Uiso 1 1 calc R
H5B H 1.0206 0.0626 0.5619 0.144 Uiso 1 1 calc R
H5C H 1.1466 0.0611 0.6137 0.144 Uiso 1 1 calc R
C6 C 0.9753(5) 0.2056(4) 0.6131(5) 0.0571(17) Uani 1 1 d .
C7 C 0.8783(5) 0.3203(4) 0.6292(4) 0.0555(16) Uani 1 1 d .
H7 H 0.8296 0.3014 0.5655 0.067 Uiso 1 1 calc R
C8 C 0.8140(5) 0.3259(5) 0.7025(5) 0.082(2) Uani 1 1 d .
H8C H 0.8600 0.3478 0.7645 0.098 Uiso 1 1 calc R
H8D H 0.7536 0.3609 0.6759 0.098 Uiso 1 1 calc R
C14 C 0.8309(4) 0.2090(6) 0.8066(5) 0.132(4) Uani 1 1 d G
H14 H 0.8953 0.2287 0.8491 0.158 Uiso 1 1 calc R
C9 C 0.7710(6) 0.2519(4) 0.7248(5) 0.096(3) Uani 1 1 d G
C10 C 0.6747(5) 0.2225(6) 0.6613(4) 0.137(4) Uani 1 1 d G
H10 H 0.6346 0.2511 0.6066 0.164 Uiso 1 1 calc R
C11 C 0.6383(6) 0.1503(6) 0.6795(7) 0.190(7) Uani 1 1 d G
H11 H 0.5739 0.1307 0.6370 0.229 Uiso 1 1 calc R
C12 C 0.6982(9) 0.1075(4) 0.7613(9) 0.201(8) Uani 1 1 d G
H12 H 0.6739 0.0592 0.7735 0.241 Uiso 1 1 calc R
C13 C 0.7945(8) 0.1369(5) 0.8249(7) 0.198(7) Uani 1 1 d G
H13 H 0.8346 0.1082 0.8796 0.238 Uiso 1 1 calc R
C15 C 0.9205(6) 0.3969(4) 0.6102(5) 0.075(2) Uani 1 1 d .
H15A H 0.9590 0.4195 0.6744 0.090 Uiso 1 1 calc R
H15B H 0.8587 0.4298 0.5795 0.090 Uiso 1 1 calc R
C16 C 0.9947(5) 0.3981(4) 0.5453(4) 0.0662(19) Uani 1 1 d .
H16A H 1.0553 0.3635 0.5732 0.079 Uiso 1 1 calc R
H16B H 1.0237 0.4495 0.5450 0.079 Uiso 1 1 calc R
C17 C 0.9362(6) 0.3741(4) 0.4391(5) 0.0594(17) Uani 1 1 d .
C18 C 0.9633(5) 0.3004(4) 0.2967(4) 0.0631(19) Uani 1 1 d .
C19 C 1.0464(5) 0.2387(5) 0.2875(5) 0.090(2) Uani 1 1 d .
H19A H 1.1150 0.2627 0.2927 0.135 Uiso 1 1 calc R
H19B H 1.0202 0.2134 0.2237 0.135 Uiso 1 1 calc R
H19C H 1.0556 0.2016 0.3402 0.135 Uiso 1 1 calc R
C20 C 0.9655(6) 0.3701(4) 0.2304(5) 0.090(2) Uani 1 1 d .
H20A H 0.9143 0.4078 0.2384 0.135 Uiso 1 1 calc R
H20B H 0.9465 0.3543 0.1615 0.135 Uiso 1 1 calc R
H20C H 1.0373 0.3920 0.2496 0.135 Uiso 1 1 calc R
C21 C 0.8496(5) 0.2625(4) 0.2601(5) 0.0620(18) Uani 1 1 d .
C22 C 0.7173(5) 0.1752(4) 0.2974(5) 0.0548(17) Uani 1 1 d .
H22 H 0.6750 0.1887 0.2288 0.066 Uiso 1 1 calc R
C23 C 0.7459(6) 0.0882(4) 0.3030(5) 0.082(2) Uani 1 1 d .
H23A H 0.7937 0.0766 0.3693 0.099 Uiso 1 1 calc R
H23B H 0.6796 0.0587 0.2934 0.099 Uiso 1 1 calc R
C24 C 0.7989(6) 0.0642(4) 0.2277(6) 0.074(2) Uani 1 1 d .
C25 C 0.7412(7) 0.0499(5) 0.1279(7) 0.092(2) Uani 1 1 d .
H25 H 0.6656 0.0514 0.1101 0.110 Uiso 1 1 calc R
C26 C 0.7869(9) 0.0342(5) 0.0571(7) 0.097(3) Uani 1 1 d .
H26 H 0.7438 0.0266 -0.0086 0.116 Uiso 1 1 calc R
C27 C 0.8976(10) 0.0292(5) 0.0805(7) 0.106(3) Uani 1 1 d .
H27 H 0.9302 0.0176 0.0310 0.128 Uiso 1 1 calc R
C28 C 0.9622(6) 0.0417(5) 0.1802(8) 0.091(3) Uani 1 1 d .
H28 H 1.0376 0.0384 0.1975 0.109 Uiso 1 1 calc R
C29 C 0.9124(7) 0.0583(4) 0.2493(6) 0.083(2) Uani 1 1 d .
H29 H 0.9551 0.0663 0.3150 0.100 Uiso 1 1 calc R
C30 C 0.6508(5) 0.1928(4) 0.3699(4) 0.0631(18) Uani 1 1 d .
H30A H 0.5806 0.1677 0.3457 0.076 Uiso 1 1 calc R
H30B H 0.6882 0.1713 0.4350 0.076 Uiso 1 1 calc R
C31 C 0.6327(5) 0.2785(4) 0.3820(4) 0.064(2) Uani 1 1 d .
H31A H 0.5921 0.2847 0.4300 0.077 Uiso 1 1 calc R
H31B H 0.7029 0.3029 0.4100 0.077 Uiso 1 1 calc R
C32 C 0.5726(5) 0.3203(5) 0.2863(5) 0.067(2) Uani 1 1 d .
C33 C 0.5779(5) 0.4270(4) 0.1708(4) 0.0638(19) Uani 1 1 d .
C34 C 0.4946(6) 0.4766(4) 0.2021(6) 0.093(3) Uani 1 1 d .
H34A H 0.4421 0.4440 0.2183 0.139 Uiso 1 1 calc R
H34B H 0.4583 0.5101 0.1478 0.139 Uiso 1 1 calc R
H34C H 0.5314 0.5068 0.2597 0.139 Uiso 1 1 calc R
C35 C 0.6713(5) 0.4761(4) 0.1582(5) 0.077(2) Uani 1 1 d .
H35A H 0.6992 0.5077 0.2165 0.116 Uiso 1 1 calc R
H35B H 0.6453 0.5081 0.1000 0.116 Uiso 1 1 calc R
H35C H 0.7281 0.4432 0.1502 0.116 Uiso 1 1 calc R
C36 C 0.5288(5) 0.3838(4) 0.0747(5) 0.0632(19) Uani 1 1 d .
C37 C 0.5542(5) 0.2814(4) -0.0353(4) 0.0518(16) Uani 1 1 d .
H37 H 0.4841 0.3015 -0.0766 0.062 Uiso 1 1 calc R
C38 C 0.6361(5) 0.2944(4) -0.0909(5) 0.070(2) Uani 1 1 d .
H38A H 0.6119 0.2675 -0.1545 0.084 Uiso 1 1 calc R
H38B H 0.7046 0.2717 -0.0526 0.084 Uiso 1 1 calc R
C39 C 0.6561(6) 0.3782(5) -0.1115(6) 0.080(2) Uani 1 1 d .
C40 C 0.5801(7) 0.4171(6) -0.1826(6) 0.097(3) Uani 1 1 d .
H40 H 0.5166 0.3921 -0.2184 0.117 Uiso 1 1 calc R
C41 C 0.5948(9) 0.4931(7) -0.2030(8) 0.131(4) Uani 1 1 d .
H41 H 0.5437 0.5189 -0.2541 0.158 Uiso 1 1 calc R
C42 C 0.6886(11) 0.5304(6) -0.1450(9) 0.122(4) Uani 1 1 d .
H42 H 0.6962 0.5830 -0.1526 0.147 Uiso 1 1 calc R
C43 C 0.7657(10) 0.4924(7) -0.0800(8) 0.128(4) Uani 1 1 d .
H43 H 0.8300 0.5172 -0.0458 0.154 Uiso 1 1 calc R
C44 C 0.7516(8) 0.4121(6) -0.0613(7) 0.112(3) Uiso 1 1 d .
H44 H 0.8065 0.3844 -0.0162 0.134 Uiso 1 1 calc R
C45 C 0.5416(5) 0.1962(4) -0.0239(5) 0.070(2) Uani 1 1 d .
H45A H 0.6130 0.1741 0.0067 0.084 Uiso 1 1 calc R
H45B H 0.5130 0.1737 -0.0900 0.084 Uiso 1 1 calc R
C46 C 0.4670(5) 0.1741(4) 0.0392(5) 0.0667(19) Uani 1 1 d .
H46A H 0.4672 0.1187 0.0463 0.080 Uiso 1 1 calc R
H46B H 0.4957 0.1961 0.1057 0.080 Uiso 1 1 calc R
C47 C 0.3528(5) 0.2008(4) -0.0053(5) 0.0615(18) Uani 1 1 d .
C48 C 0.2040(5) 0.2759(4) 0.0247(4) 0.0627(18) Uani 1 1 d .
C49 C 0.1284(5) 0.2101(5) 0.0325(5) 0.082(2) Uani 1 1 d .
H49A H 0.1416 0.1666 -0.0047 0.123 Uiso 1 1 calc R
H49B H 0.0541 0.2262 0.0055 0.123 Uiso 1 1 calc R
H49C H 0.1419 0.1959 0.1016 0.123 Uiso 1 1 calc R
C50 C 0.2013(5) 0.3428(5) 0.0944(5) 0.087(3) Uani 1 1 d .
H50A H 0.2105 0.3237 0.1609 0.131 Uiso 1 1 calc R
H50B H 0.1327 0.3689 0.0708 0.131 Uiso 1 1 calc R
H50C H 0.2591 0.3780 0.0955 0.131 Uiso 1 1 calc R
C51 C 0.1678(6) 0.3114(4) -0.0807(5) 0.0592(17) Uani 1 1 d .
N1 N 1.1730(5) 0.1898(3) 0.7012(4) 0.0679(16) Uani 1 1 d .
H1 H 1.2071 0.1835 0.7637 0.081 Uiso 1 1 calc R
N2 N 0.9673(4) 0.2674(3) 0.6619(3) 0.0543(13) Uani 1 1 d .
H2 H 1.0178 0.2772 0.7166 0.065 Uiso 1 1 calc R
N3 N 0.9910(4) 0.3229(3) 0.4031(4) 0.0651(15) Uani 1 1 d .
H3 H 1.0464 0.3013 0.4446 0.078 Uiso 1 1 calc R
N4 N 0.8191(4) 0.2192(3) 0.3265(4) 0.0648(16) Uani 1 1 d .
H4 H 0.8601 0.2172 0.3875 0.078 Uiso 1 1 calc R
N5 N 0.6268(4) 0.3740(3) 0.2566(4) 0.0582(14) Uani 1 1 d .
H5 H 0.6948 0.3792 0.2883 0.070 Uiso 1 1 calc R
N6 N 0.5832(4) 0.3220(3) 0.0581(4) 0.0609(14) Uani 1 1 d .
H6 H 0.6381 0.3061 0.1057 0.073 Uiso 1 1 calc R
N7 N 0.3156(4) 0.2496(3) 0.0495(3) 0.0629(15) Uani 1 1 d .
H7A H 0.3608 0.2670 0.1035 0.076 Uiso 1 1 calc R
N8 N 0.2411(4) 0.3533(3) -0.1079(4) 0.0724(17) Uani 1 1 d .
H8A H 0.2241 0.3744 -0.1662 0.087 Uiso 1 1 calc R
H8B H 0.3054 0.3593 -0.0671 0.087 Uiso 1 1 calc R
O1 O 1.1760(4) 0.2499(3) 0.5590(3) 0.0909(17) Uani 1 1 d .
O2 O 0.9099(3) 0.1863(3) 0.5299(3) 0.0700(13) Uani 1 1 d .
O3 O 0.8476(3) 0.3990(3) 0.3901(3) 0.0673(13) Uani 1 1 d .
O4 O 0.7946(3) 0.2723(3) 0.1726(3) 0.0646(12) Uani 1 1 d .
O5 O 0.4776(3) 0.3007(3) 0.2401(3) 0.0736(14) Uani 1 1 d .
O6 O 0.4432(3) 0.4061(3) 0.0163(3) 0.0686(13) Uani 1 1 d .
O7 O 0.2955(3) 0.1771(3) -0.0857(3) 0.0728(13) Uani 1 1 d .
O8 O 0.0756(3) 0.3014(3) -0.1360(3) 0.0747(14) Uani 1 1 d .

loop_
_atom_site_aniso_label
_atom_site_aniso_U_11
_atom_site_aniso_U_22
_atom_site_aniso_U_33
_atom_site_aniso_U_23
_atom_site_aniso_U_13
_atom_site_aniso_U_12
C1 0.055(4) 0.174(9) 0.073(5) -0.002(6) 0.002(4) -0.004(5)
C2 0.057(5) 0.100(7) 0.076(5) -0.011(5) 0.015(4) 0.016(4)
C3 0.059(4) 0.052(4) 0.057(4) -0.009(4) 0.003(3) 0.010(3)
C4 0.084(5) 0.085(6) 0.078(5) 0.026(4) 0.022(4) 0.011(4)
C5 0.096(6) 0.090(6) 0.087(6) -0.006(5) 0.002(4) 0.027(5)
C6 0.045(4) 0.056(5) 0.071(5) 0.022(4) 0.017(4) -0.001(3)
C7 0.054(4) 0.061(5) 0.051(4) 0.008(3) 0.014(3) 0.000(4)
C8 0.059(4) 0.118(7) 0.059(4) -0.020(4) 0.003(4) 0.024(5)
C14 0.085(6) 0.205(13) 0.123(8) 0.049(8) 0.057(6) -0.003(7)
C9 0.066(5) 0.146(9) 0.079(6) -0.028(6) 0.027(4) -0.032(6)
C10 0.128(8) 0.206(13) 0.086(6) -0.023(8) 0.047(6) -0.049(8)
C11 0.216(14) 0.214(17) 0.157(12) 0.009(11) 0.079(11) -0.102(13)
C12 0.240(17) 0.146(12) 0.29(2) -0.042(13) 0.197(16) -0.106(13)
C13 0.178(13) 0.187(15) 0.293(18) 0.099(13) 0.167(14) 0.002(10)
C15 0.082(5) 0.072(6) 0.056(4) -0.003(4) -0.001(4) 0.018(4)
C16 0.075(4) 0.060(5) 0.054(4) -0.007(4) 0.004(4) -0.020(4)
C17 0.064(5) 0.052(5) 0.054(4) -0.004(4) 0.005(4) -0.003(4)
C18 0.054(4) 0.083(5) 0.053(4) 0.016(4) 0.019(3) 0.002(4)
C19 0.048(4) 0.126(7) 0.091(5) -0.014(5) 0.014(4) 0.014(4)
C20 0.084(5) 0.091(6) 0.087(5) 0.034(5) 0.013(4) -0.014(5)
C21 0.049(4) 0.078(5) 0.052(4) 0.011(4) 0.005(3) 0.015(4)
C22 0.050(4) 0.048(4) 0.058(4) 0.010(3) 0.003(3) -0.004(3)
C23 0.083(5) 0.087(7) 0.060(4) 0.018(4) -0.005(4) -0.014(4)
C24 0.074(5) 0.054(5) 0.092(6) 0.027(4) 0.024(5) 0.009(4)
C25 0.105(6) 0.079(6) 0.079(6) -0.015(5) 0.009(5) -0.007(5)
C26 0.117(8) 0.083(7) 0.079(6) -0.017(5) 0.011(6) 0.004(5)
C27 0.163(10) 0.080(7) 0.077(7) -0.004(5) 0.038(7) 0.011(7)
C28 0.065(5) 0.082(6) 0.119(7) 0.000(6) 0.017(6) 0.025(4)
C29 0.084(6) 0.059(5) 0.092(6) 0.012(5) 0.005(5) 0.017(4)
C30 0.065(4) 0.065(5) 0.056(4) 0.007(4) 0.012(3) -0.017(4)
C31 0.050(4) 0.103(6) 0.029(3) 0.007(4) -0.002(3) -0.015(4)
C32 0.044(4) 0.100(6) 0.054(4) -0.014(4) 0.008(3) 0.014(4)
C33 0.060(4) 0.083(5) 0.040(4) -0.002(4) 0.001(3) 0.014(4)
C34 0.087(6) 0.085(6) 0.096(6) -0.022(5) 0.011(4) 0.034(5)
C35 0.076(5) 0.069(5) 0.072(5) 0.007(4) -0.001(4) -0.016(4)
C36 0.051(4) 0.074(6) 0.059(4) 0.000(4) 0.006(3) 0.000(4)
C37 0.048(3) 0.046(4) 0.055(4) 0.007(3) 0.006(3) 0.011(3)
C38 0.077(5) 0.074(6) 0.058(4) 0.002(4) 0.016(4) -0.008(4)
C39 0.078(5) 0.106(7) 0.065(5) -0.032(5) 0.036(4) -0.013(5)
C40 0.099(6) 0.093(7) 0.093(6) 0.011(6) 0.017(5) -0.006(5)
C41 0.143(9) 0.123(10) 0.112(8) 0.030(7) 0.013(7) -0.018(8)
C42 0.160(11) 0.089(8) 0.133(10) 0.006(8) 0.066(9) -0.001(8)
C43 0.143(9) 0.115(10) 0.121(8) -0.026(7) 0.030(7) -0.060(7)
C45 0.064(4) 0.085(6) 0.062(4) 0.000(4) 0.020(4) 0.005(4)
C46 0.059(4) 0.061(5) 0.068(4) 0.008(4) 0.000(4) 0.012(3)
C47 0.065(4) 0.061(5) 0.050(4) 0.006(4) 0.004(4) -0.005(4)
C48 0.051(4) 0.085(5) 0.049(4) -0.010(4) 0.009(3) -0.001(4)
C49 0.053(4) 0.113(7) 0.072(5) 0.021(4) 0.006(4) 0.007(4)
C50 0.060(4) 0.139(7) 0.053(4) -0.012(5) 0.002(3) 0.030(5)
C51 0.057(4) 0.064(5) 0.061(4) -0.012(4) 0.025(4) 0.006(4)
N1 0.067(4) 0.083(5) 0.043(3) 0.001(3) 0.000(3) 0.005(3)
N2 0.049(3) 0.050(4) 0.052(3) -0.013(3) -0.002(2) 0.005(3)
N3 0.057(3) 0.075(4) 0.052(3) 0.013(3) -0.001(3) 0.008(3)
N4 0.074(4) 0.073(4) 0.036(3) 0.003(3) -0.002(3) 0.001(3)
N5 0.045(3) 0.067(4) 0.053(3) -0.004(3) 0.000(3) 0.005(3)
N6 0.056(3) 0.061(4) 0.052(3) -0.011(3) -0.005(2) 0.011(3)
N7 0.055(3) 0.082(4) 0.042(3) -0.010(3) -0.002(2) 0.006(3)
N8 0.065(4) 0.091(5) 0.044(3) 0.012(3) -0.011(3) 0.004(3)
O1 0.070(3) 0.149(5) 0.046(3) 0.014(3) 0.005(2) 0.010(3)
O2 0.065(3) 0.079(3) 0.049(3) -0.008(3) -0.008(2) 0.000(2)
O3 0.054(3) 0.077(3) 0.062(3) 0.005(2) 0.002(2) 0.010(2)
O4 0.064(3) 0.078(3) 0.043(2) -0.005(2) 0.002(2) 0.004(2)
O5 0.043(2) 0.121(4) 0.051(2) -0.010(3) 0.006(2) -0.011(3)
O6 0.052(3) 0.081(3) 0.057(3) -0.005(2) -0.008(2) 0.010(2)
O7 0.068(3) 0.081(3) 0.055(3) -0.006(3) -0.006(2) -0.007(3)
O8 0.052(3) 0.099(4) 0.058(3) -0.003(3) -0.007(2) -0.006(3)

loop_
_atom_type_symbol
_atom_type_description
_atom_type_scat_dispersion_real
_atom_type_scat_dispersion_imag
_atom_type_scat_source
C C 0.0033 0.0016 'International Tables Vol C Tables 4.2.6.8 and 6.1.1.4'
H H 0.0000 0.0000 'International Tables Vol C Tables 4.2.6.8 and 6.1.1.4'
N N 0.0061 0.0033 'International Tables Vol C Tables 4.2.6.8 and 6.1.1.4'
O O 0.0106 0.0060 'International Tables Vol C Tables 4.2.6.8 and 6.1.1.4'

loop_
_geom_angle_atom_site_label_1
_geom_angle_atom_site_label_2
_geom_angle_atom_site_label_3
_geom_angle
C2 C1 H1A 109.5
C2 C1 H1B 109.5
H1A C1 H1B 109.5
C2 C1 H1C 109.5
H1A C1 H1C 109.5
H1B C1 H1C 109.5
O1 C2 N1 123.7(7)
O1 C2 C1 119.3(8)
N1 C2 C1 116.9(7)
N1 C3 C5 108.1(6)
N1 C3 C4 108.5(5)
C5 C3 C4 110.4(6)
N1 C3 C6 113.4(6)
C5 C3 C6 109.7(5)
C4 C3 C6 106.8(5)
C3 C4 H4A 109.5
C3 C4 H4B 109.5
H4A C4 H4B 109.5
C3 C4 H4C 109.5
H4A C4 H4C 109.5
H4B C4 H4C 109.5
C3 C5 H5A 109.5
C3 C5 H5B 109.5
H5A C5 H5B 109.5
C3 C5 H5C 109.5
H5A C5 H5C 109.5
H5B C5 H5C 109.5
O2 C6 N2 124.8(6)
O2 C6 C3 117.9(7)
N2 C6 C3 117.3(6)
N2 C7 C15 109.4(5)
N2 C7 C8 112.0(5)
C15 C7 C8 111.5(6)
N2 C7 H7 107.9
C15 C7 H7 107.9
C8 C7 H7 107.9
C9 C8 C7 114.0(6)
C9 C8 H8C 108.8
C7 C8 H8C 108.8
C9 C8 H8D 108.8
C7 C8 H8D 108.8
H8C C8 H8D 107.7
C9 C14 C13 120.0
C9 C14 H14 120.0
C13 C14 H14 120.0
C14 C9 C10 120.0
C14 C9 C8 119.5(6)
C10 C9 C8 120.4(6)
C11 C10 C9 120.0
C11 C10 H10 120.0
C9 C10 H10 120.0
C12 C11 C10 120.0
C12 C11 H11 120.0
C10 C11 H11 120.0
C13 C12 C11 120.0
C13 C12 H12 120.0
C11 C12 H12 120.0
C12 C13 C14 120.0
C12 C13 H13 120.0
C14 C13 H13 120.0
C7 C15 C16 116.8(6)
C7 C15 H15A 108.1
C16 C15 H15A 108.1
C7 C15 H15B 108.1
C16 C15 H15B 108.1
H15A C15 H15B 107.3
C15 C16 C17 111.6(6)
C15 C16 H16A 109.3
C17 C16 H16A 109.3
C15 C16 H16B 109.3
C17 C16 H16B 109.3
H16A C16 H16B 108.0
O3 C17 N3 122.6(6)
O3 C17 C16 124.3(7)
N3 C17 C16 113.1(6)
N3 C18 C20 111.0(6)
N3 C18 C21 111.7(5)
C20 C18 C21 108.9(5)
N3 C18 C19 107.5(5)
C20 C18 C19 111.2(6)
C21 C18 C19 106.5(6)
C18 C19 H19A 109.5
C18 C19 H19B 109.5
H19A C19 H19B 109.5
C18 C19 H19C 109.5
H19A C19 H19C 109.5
H19B C19 H19C 109.5
C18 C20 H20A 109.5
C18 C20 H20B 109.5
H20A C20 H20B 109.5
C18 C20 H20C 109.5
H20A C20 H20C 109.5
H20B C20 H20C 109.5
O4 C21 N4 124.5(6)
O4 C21 C18 118.6(6)
N4 C21 C18 116.9(5)
N4 C22 C30 109.8(5)
N4 C22 C23 108.5(5)
C30 C22 C23 109.3(5)
N4 C22 H22 109.8
C30 C22 H22 109.8
C23 C22 H22 109.8
C24 C23 C22 113.1(6)
C24 C23 H23A 109.0
C22 C23 H23A 109.0
C24 C23 H23B 109.0
C22 C23 H23B 109.0
H23A C23 H23B 107.8
C25 C24 C29 114.5(8)
C25 C24 C23 122.8(7)
C29 C24 C23 122.7(8)
C26 C25 C24 124.2(9)
C26 C25 H25 117.9
C24 C25 H25 117.9
C25 C26 C27 119.9(9)
C25 C26 H26 120.1
C27 C26 H26 120.1
C26 C27 C28 119.5(9)
C26 C27 H27 120.2
C28 C27 H27 120.2
C29 C28 C27 118.5(8)
C29 C28 H28 120.7
C27 C28 H28 120.7
C28 C29 C24 123.4(8)
C28 C29 H29 118.3
C24 C29 H29 118.3
C31 C30 C22 113.7(5)
C31 C30 H30A 108.8
C22 C30 H30A 108.8
C31 C30 H30B 108.8
C22 C30 H30B 108.8
H30A C30 H30B 107.7
C32 C31 C30 115.2(5)
C32 C31 H31A 108.5
C30 C31 H31A 108.5
C32 C31 H31B 108.5
C30 C31 H31B 108.5
H31A C31 H31B 107.5
O5 C32 N5 124.4(6)
O5 C32 C31 119.3(8)
N5 C32 C31 116.2(6)
N5 C33 C36 111.9(6)
N5 C33 C35 106.2(5)
C36 C33 C35 108.3(5)
N5 C33 C34 106.4(5)
C36 C33 C34 113.0(5)
C35 C33 C34 110.9(6)
C33 C34 H34A 109.5
C33 C34 H34B 109.5
H34A C34 H34B 109.5
C33 C34 H34C 109.5
H34A C34 H34C 109.5
H34B C34 H34C 109.5
C33 C35 H35A 109.5
C33 C35 H35B 109.5
H35A C35 H35B 109.5
C33 C35 H35C 109.5
H35A C35 H35C 109.5
H35B C35 H35C 109.5
O6 C36 N6 123.5(6)
O6 C36 C33 119.5(7)
N6 C36 C33 116.9(6)
N6 C37 C38 111.3(5)
N6 C37 C45 113.4(5)
C38 C37 C45 108.6(5)
N6 C37 H37 107.8
C38 C37 H37 107.8
C45 C37 H37 107.8
C37 C38 C39 115.3(6)
C37 C38 H38A 108.5
C39 C38 H38A 108.5
C37 C38 H38B 108.5
C39 C38 H38B 108.5
H38A C38 H38B 107.5
C40 C39 C44 120.6(9)
C40 C39 C38 119.5(7)
C44 C39 C38 119.8(8)
C39 C40 C41 121.3(9)
C39 C40 H40 119.3
C41 C40 H40 119.4
C40 C41 C42 118.3(10)
C40 C41 H41 120.9
C42 C41 H41 120.9
C43 C42 C41 120.9(11)
C43 C42 H42 119.5
C41 C42 H42 119.5
C42 C43 C44 120.3(10)
C42 C43 H43 119.8
C44 C43 H43 119.8
C39 C44 C43 118.1(9)
C39 C44 H44 121.0
C43 C44 H44 121.0
C37 C45 C46 114.4(6)
C37 C45 H45A 108.7
C46 C45 H45A 108.7
C37 C45 H45B 108.7
C46 C45 H45B 108.7
H45A C45 H45B 107.6
C47 C46 C45 113.0(5)
C47 C46 H46A 109.0
C45 C46 H46A 109.0
C47 C46 H46B 109.0
C45 C46 H46B 109.0
H46A C46 H46B 107.8
O7 C47 N7 121.7(6)
O7 C47 C46 122.1(7)
N7 C47 C46 116.1(6)
N7 C48 C50 107.2(5)
N7 C48 C49 110.7(6)
C50 C48 C49 113.1(6)
N7 C48 C51 110.7(5)
C50 C48 C51 104.3(6)
C49 C48 C51 110.6(5)
C48 C49 H49A 109.5
C48 C49 H49B 109.5
H49A C49 H49B 109.5
C48 C49 H49C 109.5
H49A C49 H49C 109.5
H49B C49 H49C 109.5
C48 C50 H50A 109.5
C48 C50 H50B 109.5
H50A C50 H50B 109.5
C48 C50 H50C 109.5
H50A C50 H50C 109.5
H50B C50 H50C 109.5
O8 C51 N8 122.3(6)
O8 C51 C48 120.7(6)
N8 C51 C48 117.0(6)
C2 N1 C3 124.5(6)
C2 N1 H1 117.7
C3 N1 H1 117.7
C6 N2 C7 123.1(5)
C6 N2 H2 118.4
C7 N2 H2 118.4
C17 N3 C18 124.2(5)
C17 N3 H3 117.9
C18 N3 H3 117.9
C21 N4 C22 121.4(5)
C21 N4 H4 119.3
C22 N4 H4 119.3
C32 N5 C33 123.9(5)
C32 N5 H5 118.0
C33 N5 H5 118.0
C36 N6 C37 123.1(5)
C36 N6 H6 118.5
C37 N6 H6 118.5
C47 N7 C48 124.6(5)
C47 N7 H7A 117.7
C48 N7 H7A 117.7
C51 N8 H8A 120.0
C51 N8 H8B 120.0
H8A N8 H8B 120.0

loop_
_geom_bond_atom_site_label_1
_geom_bond_atom_site_label_2
_geom_bond_distance
C1 C2 1.529(10)
C1 H1A 0.9600
C1 H1B 0.9600
C1 H1C 0.9600
C2 O1 1.233(8)
C2 N1 1.322(9)
C3 N1 1.425(8)
C3 C5 1.515(9)
C3 C4 1.526(9)
C3 C6 1.554(8)
C4 H4A 0.9600
C4 H4B 0.9600
C4 H4C 0.9600
C5 H5A 0.9600
C5 H5B 0.9600
C5 H5C 0.9600
C6 O2 1.261(7)
C6 N2 1.293(8)
C7 N2 1.436(7)
C7 C15 1.492(9)
C7 C8 1.497(9)
C7 H7 0.9800
C8 C9 1.473(9)
C8 H8C 0.9700
C8 H8D 0.9700
C14 C9 1.3900
C14 C13 1.3900
C14 H14 0.9300
C9 C10 1.3900
C10 C11 1.3900
C10 H10 0.9300
C11 C12 1.3900
C11 H11 0.9300
C12 C13 1.3900
C12 H12 0.9300
C13 H13 0.9300
C15 C16 1.498(9)
C15 H15A 0.9700
C15 H15B 0.9700
C16 C17 1.510(8)
C16 H16A 0.9700
C16 H16B 0.9700
C17 O3 1.222(7)
C17 N3 1.325(8)
C18 N3 1.474(8)
C18 C20 1.532(9)
C18 C21 1.548(9)
C18 C19 1.550(9)
C19 H19A 0.9600
C19 H19B 0.9600
C19 H19C 0.9600
C20 H20A 0.9600
C20 H20B 0.9600
C20 H20C 0.9600
C21 O4 1.229(6)
C21 N4 1.340(8)
C22 N4 1.467(7)
C22 C30 1.538(8)
C22 C23 1.554(9)
C22 H22 0.9800
C23 C24 1.474(10)
C23 H23A 0.9700
C23 H23B 0.9700
C24 C25 1.393(10)
C24 C29 1.404(10)
C25 C26 1.320(10)
C25 H25 0.9300
C26 C27 1.367(11)
C26 H26 0.9300
C27 C28 1.411(11)
C27 H27 0.9300
C28 C29 1.338(10)
C28 H28 0.9300
C29 H29 0.9300
C30 C31 1.526(9)
C30 H30A 0.9700
C30 H30B 0.9700
C31 C32 1.517(9)
C31 H31A 0.9700
C31 H31B 0.9700
C32 O5 1.248(7)
C32 N5 1.305(8)
C33 N5 1.495(8)
C33 C36 1.504(8)
C33 C35 1.527(9)
C33 C34 1.537(9)
C34 H34A 0.9600
C34 H34B 0.9600
C34 H34C 0.9600
C35 H35A 0.9600
C35 H35B 0.9600
C35 H35C 0.9600
C36 O6 1.224(7)
C36 N6 1.339(8)
C37 N6 1.433(7)
C37 C38 1.500(8)
C37 C45 1.504(9)
C37 H37 0.9800
C38 C39 1.523(10)
C38 H38A 0.9700
C38 H38B 0.9700
C39 C40 1.351(10)
C39 C44 1.356(11)
C40 C41 1.377(12)
C40 H40 0.9300
C41 C42 1.398(13)
C41 H41 0.9300
C42 C43 1.309(13)
C42 H42 0.9300
C43 C44 1.443(13)
C43 H43 0.9300
C44 H44 0.9300
C45 C46 1.532(8)
C45 H45A 0.9700
C45 H45B 0.9700
C46 C47 1.489(8)
C46 H46A 0.9700
C46 H46B 0.9700
C47 O7 1.219(7)
C47 N7 1.325(8)
C48 N7 1.448(7)
C48 C50 1.525(9)
C48 C49 1.527(9)
C48 C51 1.536(9)
C49 H49A 0.9600
C49 H49B 0.9600
C49 H49C 0.9600
C50 H50A 0.9600
C50 H50B 0.9600
C50 H50C 0.9600
C51 O8 1.222(7)
C51 N8 1.333(8)
N1 H1 0.8600
N2 H2 0.8600
N3 H3 0.8600
N4 H4 0.8600
N5 H5 0.8600
N6 H6 0.8600
N7 H7A 0.8600
N8 H8A 0.8600
N8 H8B 0.8600

loop_
_platon_squeeze_void_nr
_platon_squeeze_void_average_x
_platon_squeeze_void_average_y
_platon_squeeze_void_average_z
_platon_squeeze_void_volume
_platon_squeeze_void_count_electrons
1 0.016 0.500 0.118 11 2
2 -0.016 0.000 0.881 11 2
3 0.500 0.385 0.500 581 196
